data_7248940
loop_
_publ_author_name
'Losus, Renny Maria'
'Sitdikov, Ruzal'
'Stoikov, Ivan'
'Dobrza\'nska, Liliana'

_publ_section_title
;
 Structural diversity of anthraquinone substituted
 p-tert-butylthiacalix[4]arene in the partial cone conformation upon
 external stimuli
;
_journal_issue 29
_journal_name_full CrystEngComm
_journal_page_first 3929
_journal_page_last 3936
_journal_paper_doi 10.1039/D4CE00387J
_journal_volume 26
_journal_year 2024
_chemical_formula_sum 'C115.9 H97.6 N4 O16 S4'
_chemical_formula_weight 1930.61
_space_group_crystal_system triclinic
_space_group_IT_number 2
_space_group_name_Hall '-P 1'
_space_group_name_H-M_alt 'P -1'
_atom_sites_solution_hydrogens geom
_audit_creation_method SHELXL-2018/3
_audit_update_record
;
2024-03-08 deposited with the CCDC.	2024-06-10 downloaded from the CCDC.
;
_cell_angle_alpha 98.147(2)
_cell_angle_beta 101.223(2)
_cell_angle_gamma 100.842(2)
_cell_formula_units_Z 2
_cell_length_a 15.8232(3)
_cell_length_b 17.3859(4)
_cell_length_c 18.8448(4)
_cell_measurement_reflns_used 14300
_cell_measurement_temperature 100(2)
_cell_measurement_theta_max 75.5360
_cell_measurement_theta_min 2.4130
_cell_volume 4908.00(19)
_computing_cell_refinement 'CrysAlisPro 1.171.42.49 (Rigaku OD, 2022)'
_computing_data_collection 'CrysAlisPro 1.171.42.49 (Rigaku OD, 2022)'
_computing_data_reduction 'CrysAlisPro 1.171.42.49 (Rigaku OD, 2022)'
_computing_molecular_graphics 'Mercury (Macrae et al., 2008)'
_computing_structure_refinement 'SHELXL-2018/3 (Sheldrick, 2018)'
_computing_structure_solution 'SHELXS-2018/3 (Sheldrick, 2018)'
_diffrn_ambient_temperature 100(2)
_diffrn_detector_area_resol_mean 10.0000
_diffrn_measured_fraction_theta_full 0.990
_diffrn_measured_fraction_theta_max 0.943
_diffrn_measurement_device_type 'XtaLAB Synergy, Dualflex, HyPix'
_diffrn_measurement_method '\w scans'
_diffrn_radiation_type CuK\a
_diffrn_radiation_wavelength 1.54184
_diffrn_reflns_av_unetI/netI 0.0529
_diffrn_reflns_Laue_measured_fraction_full 0.990
_diffrn_reflns_Laue_measured_fraction_max 0.943
_diffrn_reflns_limit_h_max 19
_diffrn_reflns_limit_h_min -19
_diffrn_reflns_limit_k_max 21
_diffrn_reflns_limit_k_min -21
_diffrn_reflns_limit_l_max 23
_diffrn_reflns_limit_l_min -23
_diffrn_reflns_number 36881
_diffrn_reflns_point_group_measured_fraction_full 0.990
_diffrn_reflns_point_group_measured_fraction_max 0.943
_diffrn_reflns_theta_full 67.684
_diffrn_reflns_theta_max 77.304
_diffrn_reflns_theta_min 2.432
_diffrn_source 'micro-focus sealed X-ray tube'
_exptl_absorpt_coefficient_mu 1.464
_exptl_absorpt_correction_T_max 1.00000
_exptl_absorpt_correction_T_min 0.68913
_exptl_absorpt_correction_type multi-scan
_exptl_absorpt_process_details
;
CrysAlisPro 1.171.42.49 (Rigaku Oxford Diffraction, 2022)
Empirical absorption correction using spherical harmonics,
implemented in SCALE3 ABSPACK scaling algorithm.
;
_exptl_crystal_colour yellow
_exptl_crystal_density_diffrn 1.306
_exptl_crystal_description needle
_exptl_crystal_F_000 2026
_exptl_crystal_size_max 0.14
_exptl_crystal_size_mid 0.03
_exptl_crystal_size_min 0.02
_refine_diff_density_max 0.652
_refine_diff_density_min -0.375
_refine_diff_density_rms 0.066
_refine_ls_extinction_method none
_refine_ls_goodness_of_fit_ref 1.011
_refine_ls_hydrogen_treatment constr
_refine_ls_matrix_type full
_refine_ls_number_parameters 1369
_refine_ls_number_reflns 36881
_refine_ls_number_restraints 47
_refine_ls_restrained_S_all 1.012
_refine_ls_R_factor_all 0.1029
_refine_ls_R_factor_gt 0.0652
_refine_ls_shift/su_max 0.002
_refine_ls_shift/su_mean 0.000
_refine_ls_structure_factor_coef Fsqd
_refine_ls_weighting_details 'w=1/[\s^2^(Fo^2^)+(0.1144P)^2^] where P=(Fo^2^+2Fc^2^)/3'
_refine_ls_weighting_scheme calc
_refine_ls_wR_factor_gt 0.1691
_refine_ls_wR_factor_ref 0.1906
_reflns_Friedel_coverage 0.000
_reflns_number_gt 23933
_reflns_number_total 36881
_reflns_threshold_expression 'I > 2\s(I)'
_cod_data_source_file d4ce00387j2.cif
_cod_data_source_block TOL
_cod_depositor_comments 'Adding full bibliography for 7248939--7248942.cif.'
_cod_original_formula_sum 'C115.90 H97.60 N4 O16 S4'
_cod_database_code 7248940
_shelx_shelxl_version_number 2018/3
_shelx_space_group_comment
;
The symmetry employed for this shelxl refinement is uniquely defined
by the following loop, which should always be used as a source of
symmetry information in preference to the above space-group names.
They are only intended as comments.
;

loop_
_space_group_symop_operation_xyz
'x, y, z'
'-x, -y, -z'

loop_
_atom_site_label
_atom_site_type_symbol
_atom_site_fract_x
_atom_site_fract_y
_atom_site_fract_z
_atom_site_U_iso_or_equiv
_atom_site_adp_type
_atom_site_occupancy
_atom_site_site_symmetry_order
_atom_site_calc_flag
_atom_site_refinement_flags_posn
_atom_site_refinement_flags_adp
_atom_site_refinement_flags_occupancy
_atom_site_disorder_assembly
_atom_site_disorder_group
S1 S 0.59855(6) 0.41790(5) 0.25359(4) 0.03886(19) Uani 1 1 d . . . . .
O1 O 0.52712(14) 0.24268(14) 0.21187(12) 0.0385(5) Uani 1 1 d . . . . .
N1 N 0.35806(18) 0.25090(16) 0.17102(14) 0.0349(6) Uani 1 1 d . . . . .
H1 H 0.402551 0.282497 0.160626 0.042 Uiso 1 1 calc R U . . .
C1 C 0.9314(2) 0.2771(2) 0.20637(19) 0.0436(8) Uani 1 1 d . . . . .
H1A H 0.996006 0.288683 0.214714 0.065 Uiso 1 1 calc R U . . .
H1B H 0.906206 0.289621 0.158775 0.065 Uiso 1 1 calc R U . . .
H1C H 0.909393 0.220450 0.206292 0.065 Uiso 1 1 calc R U . . .
S2 S 0.46427(5) 0.39644(5) 0.50195(4) 0.03573(18) Uani 1 1 d . . . . .
O2 O 0.32427(15) 0.17480(15) 0.25607(13) 0.0423(5) Uani 1 1 d . . . . .
N2 N 0.31584(18) 0.46630(17) 0.21516(15) 0.0376(6) Uani 1 1 d . . . . .
H2 H 0.361638 0.502467 0.212527 0.045 Uiso 1 1 calc R U . . .
C2 C 0.9394(2) 0.4157(2) 0.2666(2) 0.0494(9) Uani 1 1 d . . . . .
H2A H 0.922914 0.448817 0.306013 0.074 Uiso 1 1 calc R U . . .
H2B H 0.913579 0.427878 0.218971 0.074 Uiso 1 1 calc R U . . .
H2C H 1.003862 0.426915 0.274254 0.074 Uiso 1 1 calc R U . . .
S3 S 0.47625(5) 0.08041(4) 0.49029(4) 0.03291(17) Uani 1 1 d . . . . .
O3 O 0.41718(15) 0.34658(14) 0.08505(13) 0.0419(5) Uani 1 1 d . . . . .
N3 N 0.65783(19) 0.27780(17) 0.72156(14) 0.0389(6) Uani 1 1 d . . . . .
H3 H 0.612852 0.247300 0.732373 0.047 Uiso 1 1 calc R U . . .
C3 C 0.9480(2) 0.3089(2) 0.34214(19) 0.0459(8) Uani 1 1 d . . . . .
H3A H 1.012379 0.322367 0.349109 0.069 Uiso 1 1 calc R U . . .
H3B H 0.928232 0.252123 0.342558 0.069 Uiso 1 1 calc R U . . .
H3C H 0.930828 0.340583 0.382065 0.069 Uiso 1 1 calc R U . . .
S4 S 0.61911(6) 0.10353(5) 0.24581(4) 0.03739(18) Uani 1 1 d . . . . .
O4 O 0.09336(17) 0.29028(18) -0.09262(14) 0.0549(7) Uani 1 1 d . . . . .
N4 N 0.32744(19) -0.01244(16) 0.21820(15) 0.0389(6) Uani 1 1 d . . . . .
H4 H 0.369900 0.025066 0.212240 0.047 Uiso 1 1 calc R U . . .
C4 C 0.9045(2) 0.3275(2) 0.26752(19) 0.0410(7) Uani 1 1 d . . . . .
O5 O 0.45492(15) 0.38958(13) 0.34070(12) 0.0361(5) Uani 1 1 d . . . . .
C5 C 0.8032(2) 0.3067(2) 0.25862(17) 0.0365(7) Uani 1 1 d . . . . .
O6 O 0.27685(17) 0.37093(16) 0.28190(14) 0.0497(6) Uani 1 1 d . . . . .
C6 C 0.7597(2) 0.2276(2) 0.25376(17) 0.0372(7) Uani 1 1 d . . . . .
H6 H 0.793438 0.187897 0.256422 0.045 Uiso 1 1 calc R U . . .
O7 O 0.39863(16) 0.56024(16) 0.14230(14) 0.0478(6) Uani 1 1 d . . . . .
C7 C 0.6682(2) 0.2050(2) 0.24514(17) 0.0356(7) Uani 1 1 d . . . . .
O8 O 0.10096(17) 0.52286(17) -0.06577(13) 0.0494(6) Uani 1 1 d . . . . .
C8 C 0.6175(2) 0.26257(19) 0.23740(16) 0.0346(7) Uani 1 1 d . . . . .
O9 O 0.54721(14) 0.26000(13) 0.53338(11) 0.0340(5) Uani 1 1 d . . . . .
C9 C 0.6606(2) 0.3421(2) 0.24841(17) 0.0358(7) Uani 1 1 d . . . . .
O10 O 0.6928(2) 0.3459(2) 0.63308(18) 0.0881(13) Uani 1 1 d . . . . .
C10 C 0.7526(2) 0.3635(2) 0.25772(18) 0.0384(7) Uani 1 1 d . . . . .
H10 H 0.780761 0.418025 0.263515 0.046 Uiso 1 1 calc R U . . .
O11 O 0.59170(16) 0.18899(16) 0.80880(13) 0.0455(6) Uani 1 1 d . . . . .
C11 C 0.4744(2) 0.22183(19) 0.26304(17) 0.0339(6) Uani 1 1 d . . . . .
H11A H 0.492848 0.263472 0.308098 0.041 Uiso 1 1 calc R U . . .
H11B H 0.483852 0.170851 0.277159 0.041 Uiso 1 1 calc R U . . .
O12 O 0.90265(17) 0.26393(18) 1.00681(13) 0.0524(6) Uani 1 1 d . . . . .
C12 C 0.3779(2) 0.21371(19) 0.22957(17) 0.0345(6) Uani 1 1 d . . . . .
O13 O 0.47461(14) 0.06159(13) 0.32667(12) 0.0347(5) Uani 1 1 d . . . . .
C13 C 0.2745(2) 0.24392(19) 0.12604(17) 0.0345(6) Uani 1 1 d . . . . .
O14 O 0.29861(18) -0.10017(16) 0.29557(14) 0.0503(6) Uani 1 1 d . . . . .
C14 C 0.1987(2) 0.1976(2) 0.13986(19) 0.0392(7) Uani 1 1 d . . . . .
H14 H 0.203811 0.171989 0.181320 0.047 Uiso 1 1 calc R U . . .
O15 O 0.39448(16) 0.07400(14) 0.12896(12) 0.0426(5) Uani 1 1 d . . . . .
C15 C 0.1166(2) 0.1888(2) 0.09379(19) 0.0428(8) Uani 1 1 d . . . . .
H15 H 0.066066 0.157803 0.104494 0.051 Uiso 1 1 calc R U . . .
O16 O 0.08496(19) -0.00553(19) -0.07054(16) 0.0633(8) Uani 1 1 d . . . . .
C16 C 0.1067(2) 0.2244(2) 0.03233(19) 0.0424(7) Uani 1 1 d . . . . .
H16 H 0.050037 0.217718 0.000903 0.051 Uiso 1 1 calc R U . . .
C17 C 0.1807(2) 0.2700(2) 0.01735(18) 0.0383(7) Uani 1 1 d . . . . .
C18 C 0.2655(2) 0.28192(19) 0.06368(17) 0.0343(6) Uani 1 1 d . . . . .
C19 C 0.3417(2) 0.33372(19) 0.04679(17) 0.0356(7) Uani 1 1 d . . . . .
C20 C 0.3266(2) 0.37203(19) -0.01921(17) 0.0360(7) Uani 1 1 d . . . . .
C21 C 0.2422(2) 0.3584(2) -0.06593(18) 0.0396(7) Uani 1 1 d . . . . .
C22 C 0.1664(2) 0.3056(2) -0.05039(18) 0.0413(7) Uani 1 1 d . . . . .
C23 C 0.2313(3) 0.3949(2) -0.12739(19) 0.0452(8) Uani 1 1 d . . . . .
H23 H 0.174471 0.385845 -0.159131 0.054 Uiso 1 1 calc R U . . .
C24 C 0.3017(3) 0.4437(2) -0.14253(19) 0.0471(8) Uani 1 1 d . . . . .
H24 H 0.293158 0.468236 -0.184542 0.057 Uiso 1 1 calc R U . . .
C25 C 0.3855(3) 0.4576(2) -0.09679(19) 0.0433(8) Uani 1 1 d . . . . .
H25 H 0.434205 0.491260 -0.107561 0.052 Uiso 1 1 calc R U . . .
C26 C 0.3975(2) 0.4218(2) -0.03512(18) 0.0385(7) Uani 1 1 d . . . . .
H26 H 0.454526 0.431424 -0.003607 0.046 Uiso 1 1 calc R U . . .
C27 C 0.8458(4) 0.5793(4) 0.4967(3) 0.0806(16) Uani 1 1 d . . . . .
H27A H 0.846999 0.569922 0.444475 0.121 Uiso 1 1 calc R U . . .
H27B H 0.906005 0.600916 0.526433 0.121 Uiso 1 1 calc R U . . .
H27C H 0.808921 0.617497 0.505587 0.121 Uiso 1 1 calc R U . . .
C28 C 0.8104(3) 0.5176(3) 0.6000(2) 0.0641(12) Uani 1 1 d . . . . .
H28A H 0.772267 0.554462 0.609211 0.096 Uiso 1 1 calc R U . . .
H28B H 0.871365 0.542017 0.626791 0.096 Uiso 1 1 calc R U . . .
H28C H 0.790012 0.468038 0.616809 0.096 Uiso 1 1 calc R U . . .
C29 C 0.8662(5) 0.4448(5) 0.4953(5) 0.066(2) Uani 0.7 1 d . . P A 1
H29A H 0.844070 0.390965 0.503487 0.099 Uiso 0.7 1 calc R U P A 1
H29B H 0.926785 0.465424 0.524604 0.099 Uiso 0.7 1 calc R U P A 1
H29C H 0.865705 0.442945 0.442993 0.099 Uiso 0.7 1 calc R U P A 1
C30 C 0.8069(2) 0.4996(2) 0.5185(2) 0.0499(9) Uani 1 1 d . . . . .
C31 C 0.7118(2) 0.4670(2) 0.47214(19) 0.0405(7) Uani 1 1 d . . . . .
C32 C 0.6959(2) 0.4626(2) 0.39663(19) 0.0397(7) Uani 1 1 d . . . . .
H32 H 0.743790 0.480013 0.374974 0.048 Uiso 1 1 calc R U . . .
C33 C 0.6117(2) 0.4335(2) 0.35151(18) 0.0380(7) Uani 1 1 d . . . . .
C34 C 0.5401(2) 0.41296(18) 0.38335(17) 0.0354(7) Uani 1 1 d . . . . .
C35 C 0.5549(2) 0.41483(18) 0.45871(18) 0.0363(7) Uani 1 1 d . . . . .
C36 C 0.6406(2) 0.43961(19) 0.50203(18) 0.0384(7) Uani 1 1 d . . . . .
H36 H 0.650672 0.437770 0.553068 0.046 Uiso 1 1 calc R U . . .
C37 C 0.4222(2) 0.4556(2) 0.31918(18) 0.0401(7) Uani 1 1 d . . . . .
H37A H 0.461500 0.484284 0.291909 0.048 Uiso 1 1 calc R U . . .
H37B H 0.420238 0.493140 0.363248 0.048 Uiso 1 1 calc R U . . .
C38 C 0.3302(2) 0.4247(2) 0.27063(17) 0.0364(7) Uani 1 1 d . . . . .
C39 C 0.2391(2) 0.45980(19) 0.16204(17) 0.0359(7) Uani 1 1 d . . . . .
C40 C 0.1578(2) 0.4133(2) 0.16554(19) 0.0393(7) Uani 1 1 d . . . . .
H40 H 0.154158 0.385714 0.205274 0.047 Uiso 1 1 calc R U . . .
C41 C 0.0831(2) 0.4076(2) 0.11129(19) 0.0415(7) Uani 1 1 d . . . . .
H41 H 0.028369 0.376036 0.114132 0.050 Uiso 1 1 calc R U . . .
C42 C 0.0870(2) 0.4473(2) 0.05268(19) 0.0409(7) Uani 1 1 d . . . . .
H42 H 0.035201 0.442698 0.015595 0.049 Uiso 1 1 calc R U . . .
C43 C 0.1663(2) 0.49360(19) 0.04849(17) 0.0364(7) Uani 1 1 d . . . . .
C44 C 0.2440(2) 0.50153(19) 0.10330(17) 0.0345(6) Uani 1 1 d . . . . .
C45 C 0.3278(2) 0.55263(19) 0.09771(17) 0.0366(7) Uani 1 1 d . . . . .
C46 C 0.3267(2) 0.59684(19) 0.03587(17) 0.0357(7) Uani 1 1 d . . . . .
C47 C 0.2497(2) 0.5899(2) -0.01708(17) 0.0372(7) Uani 1 1 d . . . . .
C48 C 0.1665(2) 0.5346(2) -0.01599(18) 0.0385(7) Uani 1 1 d . . . . .
C49 C 0.2503(3) 0.6346(2) -0.07334(18) 0.0427(8) Uani 1 1 d . . . . .
H49 H 0.197674 0.630417 -0.109338 0.051 Uiso 1 1 calc R U . . .
C50 C 0.3283(3) 0.6848(2) -0.07610(19) 0.0435(8) Uani 1 1 d . . . . .
H50 H 0.328583 0.716421 -0.113295 0.052 Uiso 1 1 calc R U . . .
C51 C 0.4054(3) 0.6893(2) -0.0253(2) 0.0443(8) Uani 1 1 d . . . . .
H51 H 0.459097 0.721897 -0.029222 0.053 Uiso 1 1 calc R U . . .
C52 C 0.4051(2) 0.6465(2) 0.03156(19) 0.0406(7) Uani 1 1 d . . . . .
H52 H 0.458060 0.650991 0.067338 0.049 Uiso 1 1 calc R U . . .
C53 C 0.1539(2) 0.2265(2) 0.3309(2) 0.0439(8) Uani 1 1 d . . . . .
H53A H 0.190985 0.238514 0.296043 0.066 Uiso 1 1 calc R U . . .
H53B H 0.158337 0.275257 0.365952 0.066 Uiso 1 1 calc R U . . .
H53C H 0.092344 0.205924 0.303947 0.066 Uiso 1 1 calc R U . . .
C54 C 0.1648(2) 0.0848(2) 0.31823(18) 0.0390(7) Uani 1 1 d . . . . .
H54A H 0.202837 0.089160 0.283005 0.059 Uiso 1 1 calc R U . . .
H54B H 0.102746 0.072723 0.291713 0.059 Uiso 1 1 calc R U . . .
H54C H 0.175684 0.042047 0.345125 0.059 Uiso 1 1 calc R U . . .
C55 C 0.1341(2) 0.1531(3) 0.4330(2) 0.0509(9) Uani 1 1 d . . . . .
H55A H 0.070621 0.137799 0.410763 0.076 Uiso 1 1 calc R U . . .
H55B H 0.147249 0.203313 0.468271 0.076 Uiso 1 1 calc R U . . .
H55C H 0.151701 0.111319 0.458632 0.076 Uiso 1 1 calc R U . . .
C56 C 0.1855(2) 0.1638(2) 0.37267(17) 0.0365(7) Uani 1 1 d . . . . .
C57 C 0.2846(2) 0.19038(19) 0.41000(16) 0.0337(6) Uani 1 1 d . . . . .
C58 C 0.3334(2) 0.13438(18) 0.42747(16) 0.0329(6) Uani 1 1 d . . . . .
H58 H 0.306053 0.079356 0.412521 0.039 Uiso 1 1 calc R U . . .
C59 C 0.4214(2) 0.15641(18) 0.46625(16) 0.0324(6) Uani 1 1 d . . . . .
C60 C 0.4625(2) 0.23677(18) 0.49028(15) 0.0317(6) Uani 1 1 d . . . . .
C61 C 0.4164(2) 0.29354(18) 0.46946(16) 0.0322(6) Uani 1 1 d . . . . .
C62 C 0.3284(2) 0.27000(19) 0.42890(16) 0.0338(6) Uani 1 1 d . . . . .
H62 H 0.298122 0.309439 0.414100 0.041 Uiso 1 1 calc R U . . .
C63 C 0.5483(2) 0.2622(2) 0.60984(17) 0.0405(7) Uani 1 1 d . . . . .
H63A H 0.529885 0.207471 0.618895 0.049 Uiso 1 1 calc R U . . .
H63B H 0.506435 0.293719 0.624565 0.049 Uiso 1 1 calc R U . . .
C64 C 0.6411(2) 0.2999(2) 0.65446(19) 0.0445(8) Uani 1 1 d . . . . .
C65 C 0.7368(2) 0.2971(2) 0.77554(17) 0.0386(7) Uani 1 1 d . . . . .
C66 C 0.8118(2) 0.3494(2) 0.76714(19) 0.0438(8) Uani 1 1 d . . . . .
H66 H 0.808683 0.373940 0.725062 0.053 Uiso 1 1 calc R U . . .
C67 C 0.8899(2) 0.3653(2) 0.8196(2) 0.0484(8) Uani 1 1 d . . . . .
H67 H 0.940212 0.400709 0.813070 0.058 Uiso 1 1 calc R U . . .
C68 C 0.8964(2) 0.3304(2) 0.88169(19) 0.0457(8) Uani 1 1 d . . . . .
H68 H 0.950997 0.340934 0.916827 0.055 Uiso 1 1 calc R U . . .
C69 C 0.8225(2) 0.2802(2) 0.89209(17) 0.0391(7) Uani 1 1 d . . . . .
C70 C 0.7413(2) 0.2626(2) 0.83954(17) 0.0371(7) Uani 1 1 d . . . . .
C71 C 0.6643(2) 0.2079(2) 0.85228(17) 0.0382(7) Uani 1 1 d . . . . .
C72 C 0.6749(2) 0.1739(2) 0.92106(17) 0.0391(7) Uani 1 1 d . . . . .
C73 C 0.7552(2) 0.1910(2) 0.97244(18) 0.0405(7) Uani 1 1 d . . . . .
C74 C 0.8324(2) 0.2460(2) 0.96086(18) 0.0416(8) Uani 1 1 d . . . . .
C75 C 0.7625(3) 0.1578(2) 1.03635(19) 0.0464(8) Uani 1 1 d . . . . .
H75 H 0.817755 0.168636 1.070662 0.056 Uiso 1 1 calc R U . . .
C76 C 0.6899(3) 0.1097(2) 1.0496(2) 0.0491(9) Uani 1 1 d . . . . .
H76 H 0.694917 0.087625 1.093106 0.059 Uiso 1 1 calc R U . . .
C77 C 0.6085(3) 0.0934(2) 0.9987(2) 0.0474(8) Uani 1 1 d . . . . .
H77 H 0.558042 0.060938 1.008137 0.057 Uiso 1 1 calc R U . . .
C78 C 0.6014(3) 0.1244(2) 0.9349(2) 0.0444(8) Uani 1 1 d . . . . .
H78 H 0.546367 0.112107 0.900079 0.053 Uiso 1 1 calc R U . . .
C79 C 0.8245(3) 0.2194(4) 0.5869(3) 0.0784(14) Uani 1 1 d . . . B 1
H79A H 0.884416 0.233519 0.618133 0.118 Uiso 1 1 calc R U . B 1
H79B H 0.782349 0.199470 0.615427 0.118 Uiso 1 1 calc R U . B 1
H79C H 0.809824 0.266733 0.569182 0.118 Uiso 1 1 calc R U . B 1
C80 C 0.8317(3) 0.0797(3) 0.5518(3) 0.0702(13) Uani 1 1 d . . . C 1
H80A H 0.830871 0.035866 0.512565 0.105 Uiso 1 1 calc R U . C 1
H80B H 0.783648 0.063987 0.576316 0.105 Uiso 1 1 calc R U . C 1
H80C H 0.888443 0.092061 0.587722 0.105 Uiso 1 1 calc R U . C 1
C81 C 0.8935(3) 0.1815(4) 0.4835(3) 0.0830(17) Uani 1 1 d . . . D 1
H81A H 0.949110 0.198440 0.520879 0.124 Uiso 1 1 calc R U . D 1
H81B H 0.881682 0.226675 0.460386 0.124 Uiso 1 1 calc R U . D 1
H81C H 0.898058 0.138295 0.445914 0.124 Uiso 1 1 calc R U . D 1
C82 C 0.8195(2) 0.1527(3) 0.5190(2) 0.0505(9) Uani 1 1 d . . . . .
C83 C 0.7284(2) 0.1345(2) 0.46669(19) 0.0399(7) Uani 1 1 d . . . . .
C84 C 0.6527(2) 0.11971(19) 0.49471(18) 0.0362(7) Uani 1 1 d . . . . .
H84 H 0.658860 0.124435 0.546404 0.043 Uiso 1 1 calc R U . . .
C85 C 0.5691(2) 0.09835(18) 0.44920(17) 0.0339(6) Uani 1 1 d . . . . .
C86 C 0.5582(2) 0.08866(18) 0.37271(17) 0.0330(6) Uani 1 1 d . . . . .
C87 C 0.6324(2) 0.10873(19) 0.34331(18) 0.0357(7) Uani 1 1 d . . . . .
C88 C 0.7160(2) 0.1303(2) 0.39079(19) 0.0396(7) Uani 1 1 d . . . . .
H88 H 0.766339 0.142635 0.370615 0.048 Uiso 1 1 calc R U . . .
C89 C 0.4442(2) -0.02302(19) 0.31802(18) 0.0388(7) Uani 1 1 d . . . . .
H89A H 0.450718 -0.038564 0.367005 0.047 Uiso 1 1 calc R U . . .
H89B H 0.480545 -0.050517 0.290326 0.047 Uiso 1 1 calc R U . . .
C90 C 0.3481(2) -0.04802(19) 0.27701(18) 0.0384(7) Uani 1 1 d . . . . .
C91 C 0.2473(2) -0.0277(2) 0.16580(18) 0.0390(7) Uani 1 1 d . . . . .
C92 C 0.1709(2) -0.0769(2) 0.1762(2) 0.0452(8) Uani 1 1 d . . . . .
H92 H 0.173066 -0.099068 0.219602 0.054 Uiso 1 1 calc R U . . .
C93 C 0.0927(2) -0.0931(2) 0.1231(2) 0.0498(9) Uani 1 1 d . . . . .
H93 H 0.041521 -0.126489 0.130555 0.060 Uiso 1 1 calc R U . . .
C94 C 0.0879(2) -0.0615(2) 0.0595(2) 0.0494(8) Uani 1 1 d . . . . .
H94 H 0.033827 -0.073180 0.023624 0.059 Uiso 1 1 calc R U . . .
C95 C 0.1620(2) -0.0129(2) 0.04840(19) 0.0435(8) Uani 1 1 d . . . . .
C96 C 0.2429(2) 0.0056(2) 0.10131(18) 0.0395(7) Uani 1 1 d . . . . .
C97 C 0.3213(2) 0.05669(19) 0.08599(18) 0.0382(7) Uani 1 1 d . . . . .
C98 C 0.3110(2) 0.0896(2) 0.01650(18) 0.0405(7) Uani 1 1 d . . . . .
C99 C 0.2307(3) 0.0715(2) -0.03497(19) 0.0455(8) Uani 1 1 d . . . . .
C100 C 0.1538(3) 0.0168(2) -0.0226(2) 0.0482(8) Uani 1 1 d . . . . .
C101 C 0.2230(3) 0.1040(3) -0.0992(2) 0.0533(9) Uani 1 1 d . . . . .
H101 H 0.167943 0.092228 -0.133907 0.064 Uiso 1 1 calc R U . . .
C102 C 0.2954(3) 0.1529(3) -0.1120(2) 0.0539(9) Uani 1 1 d . . . . .
H102 H 0.290071 0.174945 -0.155547 0.065 Uiso 1 1 calc R U . . .
C103 C 0.3760(3) 0.1702(2) -0.0618(2) 0.0500(9) Uani 1 1 d . . . . .
H103 H 0.425889 0.203317 -0.071384 0.060 Uiso 1 1 calc R U . . .
C104 C 0.3842(2) 0.1392(2) 0.00269(19) 0.0433(8) Uani 1 1 d . . . . .
H104 H 0.439366 0.151648 0.037313 0.052 Uiso 1 1 calc R U . . .
C105 C 0.3237(4) 0.0961(3) 0.6311(4) 0.0903(18) Uani 1 1 d . . . . .
H10A H 0.373127 0.080153 0.613221 0.135 Uiso 1 1 calc R U . . .
H10B H 0.271380 0.084020 0.590361 0.135 Uiso 1 1 calc R U . . .
H10C H 0.310840 0.066757 0.669914 0.135 Uiso 1 1 calc R U . . .
C106 C 0.3478(3) 0.1841(2) 0.6616(2) 0.0512(9) Uani 1 1 d . . . . .
C107 C 0.3182(3) 0.2348(3) 0.6181(2) 0.0539(10) Uani 1 1 d . . . . .
H107 H 0.282425 0.213873 0.569995 0.065 Uiso 1 1 calc R U . . .
C108 C 0.3403(3) 0.3177(3) 0.6440(3) 0.0692(14) Uani 1 1 d . . . . .
H108 H 0.319555 0.352761 0.613849 0.083 Uiso 1 1 calc R U . . .
C109 C 0.3922(4) 0.3469(3) 0.7132(3) 0.0779(16) Uani 1 1 d . . . . .
H109 H 0.407936 0.402663 0.731874 0.093 Uiso 1 1 calc R U . . .
C110 C 0.4210(4) 0.2951(4) 0.7552(3) 0.0789(16) Uani 1 1 d . . . . .
H110 H 0.457517 0.315486 0.803044 0.095 Uiso 1 1 calc R U . . .
C111 C 0.3993(3) 0.2167(3) 0.7310(3) 0.0627(12) Uani 1 1 d . . . . .
H111 H 0.419798 0.182552 0.762215 0.075 Uiso 1 1 calc R U . . .
C112 C 1.0936(8) 0.2819(8) 0.6835(6) 0.087(4) Uani 0.5 1 d D . P E 1
H11C H 1.078422 0.291614 0.633124 0.130 Uiso 0.5 1 calc R U P E 1
H11D H 1.155411 0.307977 0.706057 0.130 Uiso 0.5 1 calc R U P E 1
H11E H 1.055254 0.303461 0.712366 0.130 Uiso 0.5 1 calc R U P E 1
C113 C 1.0808(6) 0.1941(7) 0.6820(5) 0.062(3) Uani 0.5 1 d D . P E 1
C114 C 1.0532(8) 0.1610(9) 0.7358(6) 0.058(3) Uani 0.5 1 d D . P E 1
H114 H 1.041285 0.193513 0.775966 0.069 Uiso 0.5 1 calc R U P E 1
C115 C 1.0422(8) 0.0806(7) 0.7334(6) 0.061(3) Uani 0.5 1 d D . P E 1
H115 H 1.024274 0.056809 0.772036 0.073 Uiso 0.5 1 calc R U P E 1
C116 C 1.0581(6) 0.0347(8) 0.6726(5) 0.070(3) Uani 0.5 1 d D . P E 1
H116 H 1.051900 -0.021144 0.669725 0.084 Uiso 0.5 1 calc R U P E 1
C117 C 1.0825(6) 0.0696(9) 0.6172(5) 0.071(3) Uani 0.5 1 d . . P E 1
H117 H 1.090161 0.037767 0.574650 0.086 Uiso 0.5 1 calc R U P E 1
C118 C 1.0957(8) 0.1495(9) 0.6227(6) 0.055(3) Uani 0.5 1 d D U P E 1
H118 H 1.115428 0.174223 0.585238 0.066 Uiso 0.5 1 calc R U P E 1
C119 C 1.064(3) 0.3251(16) 0.6903(19) 0.103(11) Uani 0.2 1 d D U P F 2
H11F H 1.122383 0.355678 0.688393 0.155 Uiso 0.2 1 calc R U P F 2
H11G H 1.047824 0.347321 0.735039 0.155 Uiso 0.2 1 calc R U P F 2
H11H H 1.020264 0.328214 0.646994 0.155 Uiso 0.2 1 calc R U P F 2
C120 C 1.0686(16) 0.2376(16) 0.6910(12) 0.057(6) Uani 0.2 1 d D U P F 2
C121 C 1.0968(15) 0.1990(16) 0.6346(14) 0.059(6) Uani 0.2 1 d D U P F 2
H121 H 1.117295 0.228353 0.600100 0.071 Uiso 0.2 1 calc R U P F 2
C122 C 1.096(2) 0.1185(16) 0.6262(16) 0.047(7) Uani 0.2 1 d D U P F 2
H122 H 1.110718 0.090015 0.584994 0.056 Uiso 0.2 1 calc R U P F 2
C123 C 1.0735(17) 0.0832(15) 0.6828(12) 0.066(7) Uani 0.2 1 d D U P F 2
H123 H 1.082704 0.031222 0.685769 0.079 Uiso 0.2 1 calc R U P F 2
C124 C 1.0378(16) 0.1206(15) 0.7353(10) 0.035(5) Uani 0.2 1 d D . P F 2
H124 H 1.015475 0.090852 0.768860 0.042 Uiso 0.2 1 calc R U P F 2
C125 C 1.0331(18) 0.1994(15) 0.7411(12) 0.089(14) Uani 0.2 1 d D . P F 2
H125 H 1.007465 0.225147 0.776622 0.107 Uiso 0.2 1 calc R U P F 2
C29A C 0.8450(15) 0.4177(16) 0.5266(11) 0.081(7) Uani 0.3 1 d . . P A 2
H29D H 0.814807 0.388105 0.558439 0.121 Uiso 0.3 1 calc R U P A 2
H29E H 0.908637 0.432500 0.548146 0.121 Uiso 0.3 1 calc R U P A 2
H29F H 0.833878 0.384238 0.477816 0.121 Uiso 0.3 1 calc R U P A 2

loop_
_atom_site_aniso_label
_atom_site_aniso_U_11
_atom_site_aniso_U_22
_atom_site_aniso_U_33
_atom_site_aniso_U_23
_atom_site_aniso_U_13
_atom_site_aniso_U_12
S1 0.0350(4) 0.0436(4) 0.0403(4) 0.0174(3) 0.0056(3) 0.0103(3)
O1 0.0262(11) 0.0523(13) 0.0375(11) 0.0186(10) 0.0036(9) 0.0064(10)
N1 0.0283(13) 0.0399(14) 0.0370(14) 0.0133(11) 0.0043(11) 0.0075(11)
C1 0.0319(17) 0.056(2) 0.0435(18) 0.0158(15) 0.0095(14) 0.0060(15)
S2 0.0347(4) 0.0338(4) 0.0382(4) 0.0068(3) 0.0043(3) 0.0104(3)
O2 0.0311(12) 0.0523(14) 0.0459(13) 0.0206(11) 0.0087(10) 0.0066(10)
N2 0.0296(14) 0.0421(15) 0.0405(14) 0.0172(11) 0.0017(11) 0.0059(11)
C2 0.0285(18) 0.057(2) 0.059(2) 0.0147(17) 0.0054(16) 0.0027(16)
S3 0.0293(4) 0.0341(4) 0.0378(4) 0.0142(3) 0.0056(3) 0.0094(3)
O3 0.0303(12) 0.0499(13) 0.0436(12) 0.0184(10) 0.0016(10) 0.0046(10)
N3 0.0303(14) 0.0474(16) 0.0346(14) 0.0097(11) -0.0010(11) 0.0050(12)
C3 0.0316(18) 0.064(2) 0.0412(18) 0.0136(16) 0.0022(14) 0.0116(16)
S4 0.0343(4) 0.0397(4) 0.0387(4) 0.0105(3) 0.0080(3) 0.0075(3)
O4 0.0363(14) 0.0723(18) 0.0510(14) 0.0206(13) -0.0052(11) 0.0082(13)
N4 0.0320(14) 0.0391(14) 0.0409(14) 0.0072(11) 0.0027(11) 0.0024(11)
C4 0.0294(17) 0.0487(19) 0.0444(18) 0.0152(14) 0.0047(14) 0.0062(14)
O5 0.0311(11) 0.0356(11) 0.0396(11) 0.0119(9) -0.0004(9) 0.0077(9)
C5 0.0299(16) 0.0461(18) 0.0330(15) 0.0143(13) 0.0043(12) 0.0051(13)
O6 0.0376(14) 0.0550(15) 0.0556(15) 0.0286(12) 0.0010(11) 0.0041(11)
C6 0.0328(17) 0.0460(18) 0.0349(16) 0.0129(13) 0.0068(13) 0.0105(14)
O7 0.0302(12) 0.0584(15) 0.0525(14) 0.0252(12) -0.0007(11) 0.0032(11)
C7 0.0316(16) 0.0440(17) 0.0322(15) 0.0126(13) 0.0067(12) 0.0073(13)
O8 0.0374(14) 0.0667(17) 0.0431(13) 0.0218(12) -0.0010(11) 0.0108(12)
C8 0.0279(16) 0.0435(17) 0.0329(15) 0.0140(13) 0.0051(12) 0.0058(13)
O9 0.0278(11) 0.0362(11) 0.0365(11) 0.0100(9) 0.0009(9) 0.0074(9)
C9 0.0316(16) 0.0436(17) 0.0335(15) 0.0156(13) 0.0042(12) 0.0084(13)
O10 0.060(2) 0.109(3) 0.071(2) 0.0532(19) -0.0222(16) -0.0312(19)
C10 0.0323(17) 0.0428(18) 0.0391(17) 0.0143(13) 0.0049(13) 0.0043(13)
O11 0.0312(12) 0.0584(15) 0.0432(13) 0.0131(11) 0.0007(10) 0.0063(11)
C11 0.0303(16) 0.0369(16) 0.0345(15) 0.0116(12) 0.0050(12) 0.0065(12)
O12 0.0406(14) 0.0728(18) 0.0385(13) 0.0109(11) -0.0032(11) 0.0120(13)
C12 0.0322(16) 0.0365(16) 0.0358(16) 0.0087(12) 0.0070(13) 0.0097(13)
O13 0.0289(11) 0.0345(11) 0.0396(11) 0.0128(9) 0.0024(9) 0.0051(9)
C13 0.0289(16) 0.0370(16) 0.0352(15) 0.0056(12) 0.0022(12) 0.0073(12)
O14 0.0441(15) 0.0522(15) 0.0516(14) 0.0165(11) 0.0101(11) -0.0011(12)
C14 0.0320(17) 0.0430(18) 0.0422(17) 0.0112(14) 0.0058(14) 0.0073(14)
O15 0.0359(13) 0.0452(13) 0.0417(12) 0.0091(10) 0.0008(10) 0.0043(10)
C15 0.0325(18) 0.0437(18) 0.0496(19) 0.0101(15) 0.0084(15) 0.0020(14)
O16 0.0416(16) 0.078(2) 0.0585(17) 0.0153(14) -0.0107(13) 0.0047(14)
C16 0.0306(17) 0.0477(19) 0.0453(18) 0.0095(15) 0.0013(14) 0.0072(14)
C17 0.0329(17) 0.0409(17) 0.0393(17) 0.0079(13) 0.0028(13) 0.0092(14)
C18 0.0294(16) 0.0374(16) 0.0360(16) 0.0084(12) 0.0038(12) 0.0095(13)
C19 0.0325(17) 0.0358(16) 0.0364(16) 0.0057(12) 0.0025(13) 0.0086(13)
C20 0.0381(18) 0.0361(16) 0.0344(16) 0.0067(12) 0.0074(13) 0.0108(13)
C21 0.0378(18) 0.0433(18) 0.0385(17) 0.0101(13) 0.0046(14) 0.0136(14)
C22 0.0339(18) 0.0470(19) 0.0409(17) 0.0088(14) 0.0017(14) 0.0104(14)
C23 0.043(2) 0.054(2) 0.0386(18) 0.0146(15) 0.0028(15) 0.0156(17)
C24 0.051(2) 0.055(2) 0.0403(18) 0.0184(15) 0.0090(16) 0.0176(17)
C25 0.047(2) 0.0454(19) 0.0417(18) 0.0148(14) 0.0135(15) 0.0113(16)
C26 0.0350(17) 0.0431(18) 0.0388(17) 0.0103(13) 0.0067(13) 0.0115(14)
C27 0.060(3) 0.100(4) 0.057(3) 0.016(2) 0.000(2) -0.029(3)
C28 0.043(2) 0.082(3) 0.050(2) 0.017(2) -0.0066(18) -0.013(2)
C29 0.035(4) 0.075(5) 0.078(6) -0.001(4) -0.011(4) 0.023(3)
C30 0.0326(19) 0.056(2) 0.052(2) 0.0018(16) -0.0013(16) 0.0055(16)
C31 0.0349(18) 0.0364(17) 0.0483(19) 0.0075(14) 0.0030(14) 0.0102(14)
C32 0.0329(17) 0.0392(17) 0.0458(18) 0.0095(14) 0.0052(14) 0.0080(14)
C33 0.0356(18) 0.0371(17) 0.0420(17) 0.0147(13) 0.0033(14) 0.0097(13)
C34 0.0322(16) 0.0303(15) 0.0414(17) 0.0093(12) 0.0000(13) 0.0078(12)
C35 0.0378(17) 0.0294(15) 0.0399(16) 0.0075(12) 0.0027(13) 0.0085(13)
C36 0.0371(18) 0.0347(16) 0.0401(17) 0.0057(13) 0.0009(14) 0.0088(13)
C37 0.0406(19) 0.0368(17) 0.0420(17) 0.0123(13) 0.0003(14) 0.0119(14)
C38 0.0350(17) 0.0394(17) 0.0360(16) 0.0116(13) 0.0050(13) 0.0111(14)
C39 0.0326(17) 0.0375(16) 0.0378(16) 0.0107(13) 0.0032(13) 0.0101(13)
C40 0.0338(17) 0.0412(17) 0.0444(18) 0.0157(14) 0.0087(14) 0.0069(14)
C41 0.0327(17) 0.0431(18) 0.0477(19) 0.0145(14) 0.0055(14) 0.0048(14)
C42 0.0320(17) 0.0436(18) 0.0445(18) 0.0127(14) 0.0007(14) 0.0066(14)
C43 0.0329(17) 0.0384(17) 0.0383(16) 0.0109(13) 0.0049(13) 0.0091(13)
C44 0.0299(16) 0.0357(16) 0.0379(16) 0.0096(12) 0.0052(13) 0.0077(12)
C45 0.0325(17) 0.0400(17) 0.0375(16) 0.0118(13) 0.0046(13) 0.0084(13)
C46 0.0364(17) 0.0344(16) 0.0388(16) 0.0098(12) 0.0108(13) 0.0099(13)
C47 0.0383(18) 0.0400(17) 0.0361(16) 0.0115(13) 0.0086(13) 0.0121(14)
C48 0.0358(18) 0.0449(18) 0.0374(17) 0.0127(13) 0.0064(14) 0.0134(14)
C49 0.046(2) 0.0452(19) 0.0385(17) 0.0124(14) 0.0077(15) 0.0129(15)
C50 0.053(2) 0.0439(19) 0.0375(17) 0.0134(14) 0.0139(15) 0.0130(16)
C51 0.045(2) 0.0411(18) 0.051(2) 0.0120(15) 0.0193(16) 0.0081(15)
C52 0.0390(18) 0.0408(18) 0.0450(18) 0.0126(14) 0.0118(15) 0.0108(14)
C53 0.0317(17) 0.0468(19) 0.0488(19) 0.0049(15) -0.0042(14) 0.0144(15)
C54 0.0311(17) 0.0411(17) 0.0420(17) 0.0117(13) 0.0026(13) 0.0038(13)
C55 0.0289(18) 0.075(3) 0.045(2) 0.0089(17) 0.0068(15) 0.0064(17)
C56 0.0253(15) 0.0470(18) 0.0373(16) 0.0091(13) 0.0041(12) 0.0106(13)
C57 0.0281(15) 0.0427(17) 0.0314(15) 0.0101(12) 0.0049(12) 0.0104(13)
C58 0.0308(16) 0.0340(15) 0.0339(15) 0.0085(12) 0.0057(12) 0.0074(12)
C59 0.0307(16) 0.0361(16) 0.0320(15) 0.0112(12) 0.0061(12) 0.0087(12)
C60 0.0291(15) 0.0371(15) 0.0280(14) 0.0081(11) 0.0032(12) 0.0074(12)
C61 0.0316(16) 0.0373(16) 0.0292(14) 0.0094(11) 0.0045(12) 0.0117(13)
C62 0.0318(16) 0.0382(16) 0.0350(15) 0.0105(12) 0.0058(12) 0.0150(13)
C63 0.0351(18) 0.0500(19) 0.0324(16) 0.0106(13) -0.0005(13) 0.0060(15)
C64 0.0387(19) 0.0449(19) 0.0430(18) 0.0138(14) -0.0039(15) 0.0017(15)
C65 0.0333(17) 0.0431(18) 0.0353(16) 0.0023(13) 0.0004(13) 0.0100(14)
C66 0.0379(18) 0.051(2) 0.0388(17) 0.0107(15) 0.0031(14) 0.0060(15)
C67 0.0365(19) 0.058(2) 0.0451(19) 0.0085(16) 0.0036(15) 0.0035(16)
C68 0.0314(18) 0.057(2) 0.0427(18) 0.0044(15) -0.0007(14) 0.0074(15)
C69 0.0346(17) 0.0464(18) 0.0340(16) 0.0036(13) 0.0018(13) 0.0124(14)
C70 0.0324(17) 0.0426(17) 0.0345(16) 0.0035(13) 0.0032(13) 0.0112(14)
C71 0.0342(17) 0.0425(18) 0.0362(16) 0.0035(13) 0.0038(13) 0.0117(14)
C72 0.0396(18) 0.0417(18) 0.0353(16) 0.0028(13) 0.0058(14) 0.0129(14)
C73 0.0427(19) 0.0440(18) 0.0349(16) 0.0036(13) 0.0064(14) 0.0147(15)
C74 0.0365(18) 0.051(2) 0.0343(16) 0.0014(14) 0.0008(14) 0.0156(15)
C75 0.049(2) 0.052(2) 0.0372(18) 0.0065(15) 0.0010(15) 0.0171(17)
C76 0.063(3) 0.047(2) 0.0398(18) 0.0100(15) 0.0122(17) 0.0185(18)
C77 0.051(2) 0.0442(19) 0.049(2) 0.0096(15) 0.0157(17) 0.0116(16)
C78 0.042(2) 0.0445(19) 0.0470(19) 0.0075(15) 0.0088(15) 0.0123(15)
C79 0.048(3) 0.095(4) 0.072(3) 0.002(3) -0.006(2) -0.004(3)
C80 0.044(2) 0.090(3) 0.079(3) 0.045(3) -0.003(2) 0.016(2)
C81 0.036(2) 0.145(5) 0.065(3) 0.048(3) 0.002(2) 0.002(3)
C82 0.0303(18) 0.065(2) 0.054(2) 0.0268(18) 0.0012(16) 0.0039(16)
C83 0.0316(17) 0.0421(18) 0.0483(18) 0.0213(14) 0.0047(14) 0.0090(14)
C84 0.0314(16) 0.0370(16) 0.0391(16) 0.0146(13) 0.0015(13) 0.0060(13)
C85 0.0329(16) 0.0324(15) 0.0393(16) 0.0141(12) 0.0073(13) 0.0101(12)
C86 0.0274(15) 0.0317(15) 0.0408(16) 0.0135(12) 0.0034(12) 0.0084(12)
C87 0.0330(17) 0.0337(16) 0.0424(17) 0.0132(13) 0.0071(13) 0.0097(13)
C88 0.0297(17) 0.0442(18) 0.0496(19) 0.0212(15) 0.0086(14) 0.0106(14)
C89 0.0387(18) 0.0342(16) 0.0420(17) 0.0113(13) 0.0044(14) 0.0061(13)
C90 0.0394(18) 0.0354(16) 0.0394(17) 0.0053(13) 0.0101(14) 0.0054(14)
C91 0.0318(17) 0.0393(17) 0.0416(17) 0.0015(13) 0.0051(13) 0.0051(13)
C92 0.0342(18) 0.048(2) 0.049(2) 0.0032(15) 0.0073(15) 0.0055(15)
C93 0.0325(19) 0.051(2) 0.059(2) 0.0018(17) 0.0086(16) 0.0000(15)
C94 0.0335(19) 0.054(2) 0.054(2) 0.0040(16) 0.0005(16) 0.0074(16)
C95 0.0362(18) 0.0461(19) 0.0440(18) 0.0031(14) 0.0019(14) 0.0105(15)
C96 0.0351(18) 0.0394(17) 0.0406(17) 0.0019(13) 0.0053(14) 0.0078(14)
C97 0.0345(18) 0.0376(17) 0.0399(17) 0.0039(13) 0.0034(14) 0.0089(13)
C98 0.0407(19) 0.0399(17) 0.0380(17) 0.0029(13) 0.0036(14) 0.0104(14)
C99 0.044(2) 0.048(2) 0.0435(19) 0.0061(15) 0.0043(15) 0.0136(16)
C100 0.041(2) 0.051(2) 0.046(2) 0.0052(15) -0.0013(16) 0.0114(16)
C101 0.052(2) 0.063(2) 0.0429(19) 0.0119(17) 0.0009(17) 0.0174(19)
C102 0.060(3) 0.062(2) 0.0419(19) 0.0125(17) 0.0098(18) 0.018(2)
C103 0.053(2) 0.056(2) 0.0424(19) 0.0115(16) 0.0121(17) 0.0123(18)
C104 0.0420(19) 0.0441(19) 0.0418(18) 0.0070(14) 0.0048(15) 0.0103(15)
C105 0.067(3) 0.055(3) 0.154(6) 0.011(3) 0.046(4) 0.012(2)
C106 0.037(2) 0.052(2) 0.069(2) 0.0155(18) 0.0173(18) 0.0128(16)
C107 0.035(2) 0.082(3) 0.0423(19) 0.0060(18) 0.0036(15) 0.0154(19)
C108 0.070(3) 0.076(3) 0.094(4) 0.048(3) 0.047(3) 0.041(3)
C109 0.090(4) 0.051(3) 0.093(4) -0.009(2) 0.056(3) -0.002(2)
C110 0.065(3) 0.113(5) 0.044(2) 0.000(3) 0.016(2) -0.007(3)
C111 0.038(2) 0.090(3) 0.063(3) 0.038(2) 0.0070(19) 0.009(2)
C112 0.062(8) 0.133(13) 0.051(6) 0.015(7) -0.001(5) 0.004(8)
C113 0.040(5) 0.090(8) 0.039(5) 0.009(5) -0.008(4) -0.007(5)
C114 0.048(7) 0.079(10) 0.029(4) -0.003(7) 0.007(4) -0.016(7)
C115 0.048(6) 0.070(8) 0.044(5) -0.001(6) 0.005(4) -0.021(6)
C116 0.030(4) 0.100(8) 0.067(6) 0.007(5) 0.006(4) -0.007(5)
C117 0.032(5) 0.123(10) 0.057(6) 0.004(6) 0.017(4) 0.015(6)
C118 0.037(4) 0.068(7) 0.061(5) 0.018(6) 0.017(4) 0.004(6)
C119 0.074(17) 0.12(2) 0.075(15) -0.015(15) -0.019(13) -0.012(15)
C120 0.042(9) 0.059(10) 0.056(10) 0.024(9) -0.014(7) -0.004(8)
C121 0.036(8) 0.080(10) 0.063(10) 0.024(9) 0.009(7) 0.014(8)
C122 0.044(10) 0.048(11) 0.055(10) 0.016(9) 0.025(7) 0.009(9)
C123 0.045(10) 0.081(11) 0.073(11) 0.016(9) 0.019(8) 0.014(8)
C124 0.035(11) 0.034(14) 0.021(8) -0.004(12) 0.002(7) -0.016(13)
C125 0.044(15) 0.16(4) 0.031(12) -0.044(17) -0.018(10) 0.022(18)
C29A 0.066(14) 0.12(2) 0.052(11) -0.005(10) -0.009(9) 0.048(14)

loop_
_atom_type_symbol
_atom_type_description
_atom_type_scat_dispersion_real
_atom_type_scat_dispersion_imag
_atom_type_scat_source
C C 0.0181 0.0091 'International Tables Vol C Tables 4.2.6.8 and 6.1.1.4'
H H 0.0000 0.0000 'International Tables Vol C Tables 4.2.6.8 and 6.1.1.4'
N N 0.0311 0.0180 'International Tables Vol C Tables 4.2.6.8 and 6.1.1.4'
O O 0.0492 0.0322 'International Tables Vol C Tables 4.2.6.8 and 6.1.1.4'
S S 0.3331 0.5567 'International Tables Vol C Tables 4.2.6.8 and 6.1.1.4'

loop_
_geom_angle_atom_site_label_1
_geom_angle_atom_site_label_2
_geom_angle_atom_site_label_3
_geom_angle
_geom_angle_site_symmetry_1
_geom_angle_site_symmetry_3
_geom_angle_publ_flag
C9 S1 C33 95.92(14) . . ?
C8 O1 C11 117.6(2) . . ?
C12 N1 C13 126.8(3) . . ?
C12 N1 H1 116.6 . . ?
C13 N1 H1 116.6 . . ?
C4 C1 H1A 109.5 . . ?
C4 C1 H1B 109.5 . . ?
H1A C1 H1B 109.5 . . ?
C4 C1 H1C 109.5 . . ?
H1A C1 H1C 109.5 . . ?
H1B C1 H1C 109.5 . . ?
C61 S2 C35 103.89(15) . . ?
C38 N2 C39 129.2(3) . . ?
C38 N2 H2 115.4 . . ?
C39 N2 H2 115.4 . . ?
C4 C2 H2A 109.5 . . ?
C4 C2 H2B 109.5 . . ?
H2A C2 H2B 109.5 . . ?
C4 C2 H2C 109.5 . . ?
H2A C2 H2C 109.5 . . ?
H2B C2 H2C 109.5 . . ?
C59 S3 C85 102.06(14) . . ?
C64 N3 C65 128.8(3) . . ?
C64 N3 H3 115.6 . . ?
C65 N3 H3 115.6 . . ?
C4 C3 H3A 109.5 . . ?
C4 C3 H3B 109.5 . . ?
H3A C3 H3B 109.5 . . ?
C4 C3 H3C 109.5 . . ?
H3A C3 H3C 109.5 . . ?
H3B C3 H3C 109.5 . . ?
C7 S4 C87 99.31(15) . . ?
C90 N4 C91 128.5(3) . . ?
C90 N4 H4 115.8 . . ?
C91 N4 H4 115.8 . . ?
C1 C4 C2 108.7(3) . . ?
C1 C4 C3 108.5(3) . . ?
C2 C4 C3 108.7(3) . . ?
C1 C4 C5 110.7(3) . . ?
C2 C4 C5 112.0(3) . . ?
C3 C4 C5 108.2(3) . . ?
C34 O5 C37 111.8(2) . . ?
C10 C5 C6 117.4(3) . . ?
C10 C5 C4 123.0(3) . . ?
C6 C5 C4 119.6(3) . . ?
C7 C6 C5 122.3(3) . . ?
C7 C6 H6 118.9 . . ?
C5 C6 H6 118.9 . . ?
C6 C7 C8 119.1(3) . . ?
C6 C7 S4 119.1(3) . . ?
C8 C7 S4 121.8(2) . . ?
O1 C8 C9 118.4(3) . . ?
O1 C8 C7 122.4(3) . . ?
C9 C8 C7 118.8(3) . . ?
C60 O9 C63 111.7(2) . . ?
C8 C9 C10 120.5(3) . . ?
C8 C9 S1 119.6(2) . . ?
C10 C9 S1 119.8(3) . . ?
C5 C10 C9 121.3(3) . . ?
C5 C10 H10 119.3 . . ?
C9 C10 H10 119.3 . . ?
O1 C11 C12 110.6(2) . . ?
O1 C11 H11A 109.5 . . ?
C12 C11 H11A 109.5 . . ?
O1 C11 H11B 109.5 . . ?
C12 C11 H11B 109.5 . . ?
H11A C11 H11B 108.1 . . ?
O2 C12 N1 125.3(3) . . ?
O2 C12 C11 117.9(3) . . ?
N1 C12 C11 116.8(3) . . ?
C86 O13 C89 112.0(2) . . ?
N1 C13 C14 121.0(3) . . ?
N1 C13 C18 120.1(3) . . ?
C14 C13 C18 118.9(3) . . ?
C15 C14 C13 120.7(3) . . ?
C15 C14 H14 119.6 . . ?
C13 C14 H14 119.6 . . ?
C14 C15 C16 121.2(3) . . ?
C14 C15 H15 119.4 . . ?
C16 C15 H15 119.4 . . ?
C15 C16 C17 119.0(3) . . ?
C15 C16 H16 120.5 . . ?
C17 C16 H16 120.5 . . ?
C16 C17 C18 121.7(3) . . ?
C16 C17 C22 116.7(3) . . ?
C18 C17 C22 121.6(3) . . ?
C17 C18 C13 118.4(3) . . ?
C17 C18 C19 119.5(3) . . ?
C13 C18 C19 122.1(3) . . ?
O3 C19 C18 122.6(3) . . ?
O3 C19 C20 118.6(3) . . ?
C18 C19 C20 118.8(3) . . ?
C26 C20 C21 119.4(3) . . ?
C26 C20 C19 119.3(3) . . ?
C21 C20 C19 121.3(3) . . ?
C23 C21 C20 119.3(3) . . ?
C23 C21 C22 120.4(3) . . ?
C20 C21 C22 120.3(3) . . ?
O4 C22 C21 120.8(3) . . ?
O4 C22 C17 120.8(3) . . ?
C21 C22 C17 118.4(3) . . ?
C24 C23 C21 120.8(3) . . ?
C24 C23 H23 119.6 . . ?
C21 C23 H23 119.6 . . ?
C23 C24 C25 120.4(3) . . ?
C23 C24 H24 119.8 . . ?
C25 C24 H24 119.8 . . ?
C24 C25 C26 119.5(3) . . ?
C24 C25 H25 120.3 . . ?
C26 C25 H25 120.3 . . ?
C20 C26 C25 120.6(3) . . ?
C20 C26 H26 119.7 . . ?
C25 C26 H26 119.7 . . ?
C30 C27 H27A 109.5 . . ?
C30 C27 H27B 109.5 . . ?
H27A C27 H27B 109.5 . . ?
C30 C27 H27C 109.5 . . ?
H27A C27 H27C 109.5 . . ?
H27B C27 H27C 109.5 . . ?
C30 C28 H28A 109.5 . . ?
C30 C28 H28B 109.5 . . ?
H28A C28 H28B 109.5 . . ?
C30 C28 H28C 109.5 . . ?
H28A C28 H28C 109.5 . . ?
H28B C28 H28C 109.5 . . ?
C30 C29 H29A 109.5 . . ?
C30 C29 H29B 109.5 . . ?
H29A C29 H29B 109.5 . . ?
C30 C29 H29C 109.5 . . ?
H29A C29 H29C 109.5 . . ?
H29B C29 H29C 109.5 . . ?
C28 C30 C29 115.8(5) . . ?
C28 C30 C31 112.4(3) . . ?
C29 C30 C31 109.3(4) . . ?
C28 C30 C27 106.7(4) . . ?
C29 C30 C27 103.1(5) . . ?
C31 C30 C27 108.9(3) . . ?
C28 C30 C29A 91.8(7) . . ?
C31 C30 C29A 103.3(9) . . ?
C27 C30 C29A 132.4(10) . . ?
C32 C31 C36 117.7(3) . . ?
C32 C31 C30 119.0(3) . . ?
C36 C31 C30 123.3(3) . . ?
C31 C32 C33 122.0(3) . . ?
C31 C32 H32 119.0 . . ?
C33 C32 H32 119.0 . . ?
C32 C33 C34 119.3(3) . . ?
C32 C33 S1 119.3(3) . . ?
C34 C33 S1 121.3(3) . . ?
O5 C34 C35 119.7(3) . . ?
O5 C34 C33 120.8(3) . . ?
C35 C34 C33 119.4(3) . . ?
C34 C35 C36 119.8(3) . . ?
C34 C35 S2 120.4(3) . . ?
C36 C35 S2 119.4(3) . . ?
C31 C36 C35 121.4(3) . . ?
C31 C36 H36 119.3 . . ?
C35 C36 H36 119.3 . . ?
O5 C37 C38 108.4(3) . . ?
O5 C37 H37A 110.0 . . ?
C38 C37 H37A 110.0 . . ?
O5 C37 H37B 110.0 . . ?
C38 C37 H37B 110.0 . . ?
H37A C37 H37B 108.4 . . ?
O6 C38 N2 125.4(3) . . ?
O6 C38 C37 123.1(3) . . ?
N2 C38 C37 111.4(3) . . ?
N2 C39 C40 121.8(3) . . ?
N2 C39 C44 118.5(3) . . ?
C40 C39 C44 119.7(3) . . ?
C41 C40 C39 120.1(3) . . ?
C41 C40 H40 120.0 . . ?
C39 C40 H40 120.0 . . ?
C40 C41 C42 120.9(3) . . ?
C40 C41 H41 119.5 . . ?
C42 C41 H41 119.5 . . ?
C43 C42 C41 119.8(3) . . ?
C43 C42 H42 120.1 . . ?
C41 C42 H42 120.1 . . ?
C42 C43 C44 120.9(3) . . ?
C42 C43 C48 117.3(3) . . ?
C44 C43 C48 121.7(3) . . ?
C43 C44 C39 118.5(3) . . ?
C43 C44 C45 119.6(3) . . ?
C39 C44 C45 121.9(3) . . ?
O7 C45 C46 118.5(3) . . ?
O7 C45 C44 123.0(3) . . ?
C46 C45 C44 118.5(3) . . ?
C47 C46 C52 119.9(3) . . ?
C47 C46 C45 121.5(3) . . ?
C52 C46 C45 118.6(3) . . ?
C46 C47 C49 120.0(3) . . ?
C46 C47 C48 121.0(3) . . ?
C49 C47 C48 119.0(3) . . ?
O8 C48 C47 121.4(3) . . ?
O8 C48 C43 121.3(3) . . ?
C47 C48 C43 117.3(3) . . ?
C50 C49 C47 119.5(3) . . ?
C50 C49 H49 120.3 . . ?
C47 C49 H49 120.3 . . ?
C51 C50 C49 120.5(3) . . ?
C51 C50 H50 119.7 . . ?
C49 C50 H50 119.7 . . ?
C50 C51 C52 120.4(3) . . ?
C50 C51 H51 119.8 . . ?
C52 C51 H51 119.8 . . ?
C51 C52 C46 119.6(3) . . ?
C51 C52 H52 120.2 . . ?
C46 C52 H52 120.2 . . ?
C56 C53 H53A 109.5 . . ?
C56 C53 H53B 109.5 . . ?
H53A C53 H53B 109.5 . . ?
C56 C53 H53C 109.5 . . ?
H53A C53 H53C 109.5 . . ?
H53B C53 H53C 109.5 . . ?
C56 C54 H54A 109.5 . . ?
C56 C54 H54B 109.5 . . ?
H54A C54 H54B 109.5 . . ?
C56 C54 H54C 109.5 . . ?
H54A C54 H54C 109.5 . . ?
H54B C54 H54C 109.5 . . ?
C56 C55 H55A 109.5 . . ?
C56 C55 H55B 109.5 . . ?
H55A C55 H55B 109.5 . . ?
C56 C55 H55C 109.5 . . ?
H55A C55 H55C 109.5 . . ?
H55B C55 H55C 109.5 . . ?
C54 C56 C55 109.0(3) . . ?
C54 C56 C53 108.2(3) . . ?
C55 C56 C53 108.7(3) . . ?
C54 C56 C57 111.7(3) . . ?
C55 C56 C57 107.9(3) . . ?
C53 C56 C57 111.3(3) . . ?
C62 C57 C58 117.3(3) . . ?
C62 C57 C56 122.3(3) . . ?
C58 C57 C56 120.4(3) . . ?
C57 C58 C59 122.0(3) . . ?
C57 C58 H58 119.0 . . ?
C59 C58 H58 119.0 . . ?
C58 C59 C60 120.1(3) . . ?
C58 C59 S3 118.6(2) . . ?
C60 C59 S3 121.2(2) . . ?
O9 C60 C61 120.3(3) . . ?
O9 C60 C59 121.2(3) . . ?
C61 C60 C59 118.6(3) . . ?
C60 C61 C62 120.2(3) . . ?
C60 C61 S2 120.1(2) . . ?
C62 C61 S2 119.3(2) . . ?
C57 C62 C61 121.4(3) . . ?
C57 C62 H62 119.3 . . ?
C61 C62 H62 119.3 . . ?
O9 C63 C64 108.7(3) . . ?
O9 C63 H63A 110.0 . . ?
C64 C63 H63A 110.0 . . ?
O9 C63 H63B 110.0 . . ?
C64 C63 H63B 110.0 . . ?
H63A C63 H63B 108.3 . . ?
O10 C64 N3 124.4(3) . . ?
O10 C64 C63 122.8(3) . . ?
N3 C64 C63 112.7(3) . . ?
N3 C65 C66 121.2(3) . . ?
N3 C65 C70 119.4(3) . . ?
C66 C65 C70 119.4(3) . . ?
C67 C66 C65 120.4(3) . . ?
C67 C66 H66 119.8 . . ?
C65 C66 H66 119.8 . . ?
C66 C67 C68 121.1(4) . . ?
C66 C67 H67 119.4 . . ?
C68 C67 H67 119.4 . . ?
C69 C68 C67 119.5(3) . . ?
C69 C68 H68 120.3 . . ?
C67 C68 H68 120.3 . . ?
C68 C69 C70 120.9(3) . . ?
C68 C69 C74 117.3(3) . . ?
C70 C69 C74 121.8(3) . . ?
C69 C70 C65 118.7(3) . . ?
C69 C70 C71 119.3(3) . . ?
C65 C70 C71 122.1(3) . . ?
O11 C71 C70 123.1(3) . . ?
O11 C71 C72 118.3(3) . . ?
C70 C71 C72 118.6(3) . . ?
C73 C72 C78 119.1(3) . . ?
C73 C72 C71 121.9(3) . . ?
C78 C72 C71 119.0(3) . . ?
C72 C73 C75 120.1(3) . . ?
C72 C73 C74 120.2(3) . . ?
C75 C73 C74 119.7(3) . . ?
O12 C74 C73 120.9(3) . . ?
O12 C74 C69 120.8(3) . . ?
C73 C74 C69 118.3(3) . . ?
C76 C75 C73 120.3(3) . . ?
C76 C75 H75 119.9 . . ?
C73 C75 H75 119.9 . . ?
C75 C76 C77 119.8(3) . . ?
C75 C76 H76 120.1 . . ?
C77 C76 H76 120.1 . . ?
C78 C77 C76 120.2(4) . . ?
C78 C77 H77 119.9 . . ?
C76 C77 H77 119.9 . . ?
C77 C78 C72 120.5(4) . . ?
C77 C78 H78 119.8 . . ?
C72 C78 H78 119.8 . . ?
C82 C79 H79A 109.5 . . ?
C82 C79 H79B 109.5 . . ?
H79A C79 H79B 109.5 . . ?
C82 C79 H79C 109.5 . . ?
H79A C79 H79C 109.5 . . ?
H79B C79 H79C 109.5 . . ?
C82 C80 H80A 109.5 . . ?
C82 C80 H80B 109.5 . . ?
H80A C80 H80B 109.5 . . ?
C82 C80 H80C 109.5 . . ?
H80A C80 H80C 109.5 . . ?
H80B C80 H80C 109.5 . . ?
C82 C81 H81A 109.5 . . ?
C82 C81 H81B 109.5 . . ?
H81A C81 H81B 109.5 . . ?
C82 C81 H81C 109.5 . . ?
H81A C81 H81C 109.5 . . ?
H81B C81 H81C 109.5 . . ?
C81 C82 C80 111.7(4) . . ?
C81 C82 C83 113.2(3) . . ?
C80 C82 C83 109.1(3) . . ?
C81 C82 C79 107.4(4) . . ?
C80 C82 C79 105.0(4) . . ?
C83 C82 C79 110.1(3) . . ?
C88 C83 C84 117.1(3) . . ?
C88 C83 C82 123.4(3) . . ?
C84 C83 C82 119.6(3) . . ?
C85 C84 C83 121.7(3) . . ?
C85 C84 H84 119.2 . . ?
C83 C84 H84 119.2 . . ?
C84 C85 C86 120.3(3) . . ?
C84 C85 S3 118.3(2) . . ?
C86 C85 S3 121.3(2) . . ?
O13 C86 C85 120.4(3) . . ?
O13 C86 C87 120.4(3) . . ?
C85 C86 C87 119.2(3) . . ?
C88 C87 C86 118.8(3) . . ?
C88 C87 S4 121.2(3) . . ?
C86 C87 S4 120.0(2) . . ?
C83 C88 C87 122.6(3) . . ?
C83 C88 H88 118.7 . . ?
C87 C88 H88 118.7 . . ?
O13 C89 C90 110.0(3) . . ?
O13 C89 H89A 109.7 . . ?
C90 C89 H89A 109.7 . . ?
O13 C89 H89B 109.7 . . ?
C90 C89 H89B 109.7 . . ?
H89A C89 H89B 108.2 . . ?
O14 C90 N4 126.1(3) . . ?
O14 C90 C89 119.1(3) . . ?
N4 C90 C89 114.6(3) . . ?
N4 C91 C92 120.6(3) . . ?
N4 C91 C96 120.1(3) . . ?
C92 C91 C96 119.3(3) . . ?
C93 C92 C91 120.1(4) . . ?
C93 C92 H92 120.0 . . ?
C91 C92 H92 120.0 . . ?
C94 C93 C92 121.0(4) . . ?
C94 C93 H93 119.5 . . ?
C92 C93 H93 119.5 . . ?
C95 C94 C93 119.8(3) . . ?
C95 C94 H94 120.1 . . ?
C93 C94 H94 120.1 . . ?
C94 C95 C96 121.0(3) . . ?
C94 C95 C100 117.4(3) . . ?
C96 C95 C100 121.6(3) . . ?
C95 C96 C91 118.7(3) . . ?
C95 C96 C97 119.0(3) . . ?
C91 C96 C97 122.3(3) . . ?
O15 C97 C96 122.5(3) . . ?
O15 C97 C98 118.5(3) . . ?
C96 C97 C98 118.9(3) . . ?
C99 C98 C104 119.4(3) . . ?
C99 C98 C97 121.6(3) . . ?
C104 C98 C97 119.0(3) . . ?
C98 C99 C101 120.2(4) . . ?
C98 C99 C100 120.0(3) . . ?
C101 C99 C100 119.8(3) . . ?
O16 C100 C99 120.8(3) . . ?
O16 C100 C95 120.5(4) . . ?
C99 C100 C95 118.7(3) . . ?
C102 C101 C99 119.9(4) . . ?
C102 C101 H101 120.0 . . ?
C99 C101 H101 120.0 . . ?
C101 C102 C103 120.4(4) . . ?
C101 C102 H102 119.8 . . ?
C103 C102 H102 119.8 . . ?
C102 C103 C104 120.2(4) . . ?
C102 C103 H103 119.9 . . ?
C104 C103 H103 119.9 . . ?
C103 C104 C98 119.9(3) . . ?
C103 C104 H104 120.0 . . ?
C98 C104 H104 120.0 . . ?
C106 C105 H10A 109.5 . . ?
C106 C105 H10B 109.5 . . ?
H10A C105 H10B 109.5 . . ?
C106 C105 H10C 109.5 . . ?
H10A C105 H10C 109.5 . . ?
H10B C105 H10C 109.5 . . ?
C107 C106 C111 118.0(4) . . ?
C107 C106 C105 118.7(4) . . ?
C111 C106 C105 123.3(4) . . ?
C106 C107 C108 120.6(4) . . ?
C106 C107 H107 119.7 . . ?
C108 C107 H107 119.7 . . ?
C109 C108 C107 119.0(4) . . ?
C109 C108 H108 120.5 . . ?
C107 C108 H108 120.5 . . ?
C110 C109 C108 119.2(5) . . ?
C110 C109 H109 120.4 . . ?
C108 C109 H109 120.4 . . ?
C111 C110 C109 121.8(5) . . ?
C111 C110 H110 119.1 . . ?
C109 C110 H110 119.1 . . ?
C110 C111 C106 121.4(4) . . ?
C110 C111 H111 119.3 . . ?
C106 C111 H111 119.3 . . ?
C113 C112 H11C 109.5 . . ?
C113 C112 H11D 109.5 . . ?
H11C C112 H11D 109.5 . . ?
C113 C112 H11E 109.5 . . ?
H11C C112 H11E 109.5 . . ?
H11D C112 H11E 109.5 . . ?
C114 C113 C118 121.6(12) . . ?
C114 C113 C112 121.4(11) . . ?
C118 C113 C112 117.0(10) . . ?
C113 C114 C115 120.4(13) . . ?
C113 C114 H114 119.8 . . ?
C115 C114 H114 119.8 . . ?
C114 C115 C116 118.0(13) . . ?
C114 C115 H115 121.0 . . ?
C116 C115 H115 121.0 . . ?
C117 C116 C115 120.2(13) . . ?
C117 C116 H116 119.9 . . ?
C115 C116 H116 119.9 . . ?
C118 C117 C116 120.1(11) . . ?
C118 C117 H117 120.0 . . ?
C116 C117 H117 120.0 . . ?
C117 C118 C113 119.6(12) . . ?
C117 C118 H118 120.2 . . ?
C113 C118 H118 120.2 . . ?
C120 C119 H11F 109.5 . . ?
C120 C119 H11G 109.5 . . ?
H11F C119 H11G 109.5 . . ?
C120 C119 H11H 109.5 . . ?
H11F C119 H11H 109.5 . . ?
H11G C119 H11H 109.5 . . ?
C121 C120 C125 123(3) . . ?
C121 C120 C119 117(2) . . ?
C125 C120 C119 119(2) . . ?
C120 C121 C122 122(3) . . ?
C120 C121 H121 118.9 . . ?
C122 C121 H121 118.9 . . ?
C123 C122 C121 114(3) . . ?
C123 C122 H122 122.9 . . ?
C121 C122 H122 122.9 . . ?
C124 C123 C122 122(2) . . ?
C124 C123 H123 118.8 . . ?
C122 C123 H123 118.8 . . ?
C125 C124 C123 123(2) . . ?
C125 C124 H124 118.7 . . ?
C123 C124 H124 118.7 . . ?
C124 C125 C120 114(2) . . ?
C124 C125 H125 122.9 . . ?
C120 C125 H125 122.9 . . ?
C30 C29A H29D 109.5 . . ?
C30 C29A H29E 109.5 . . ?
H29D C29A H29E 109.5 . . ?
C30 C29A H29F 109.5 . . ?
H29D C29A H29F 109.5 . . ?
H29E C29A H29F 109.5 . . ?

loop_
_geom_bond_atom_site_label_1
_geom_bond_atom_site_label_2
_geom_bond_distance
_geom_bond_site_symmetry_2
_geom_bond_publ_flag
S1 C9 1.788(3) . ?
S1 C33 1.791(3) . ?
O1 C8 1.377(4) . ?
O1 C11 1.434(4) . ?
N1 C12 1.370(4) . ?
N1 C13 1.399(4) . ?
N1 H1 0.8800 . ?
C1 C4 1.524(5) . ?
C1 H1A 0.9800 . ?
C1 H1B 0.9800 . ?
C1 H1C 0.9800 . ?
S2 C61 1.774(3) . ?
S2 C35 1.784(4) . ?
O2 C12 1.214(4) . ?
N2 C38 1.361(4) . ?
N2 C39 1.390(4) . ?
N2 H2 0.8800 . ?
C2 C4 1.534(5) . ?
C2 H2A 0.9800 . ?
C2 H2B 0.9800 . ?
C2 H2C 0.9800 . ?
S3 C59 1.776(3) . ?
S3 C85 1.787(3) . ?
O3 C19 1.231(4) . ?
N3 C64 1.364(4) . ?
N3 C65 1.400(4) . ?
N3 H3 0.8800 . ?
C3 C4 1.546(5) . ?
C3 H3A 0.9800 . ?
C3 H3B 0.9800 . ?
C3 H3C 0.9800 . ?
S4 C7 1.791(3) . ?
S4 C87 1.796(3) . ?
O4 C22 1.227(4) . ?
N4 C90 1.359(4) . ?
N4 C91 1.401(4) . ?
N4 H4 0.8800 . ?
C4 C5 1.545(5) . ?
O5 C34 1.381(4) . ?
O5 C37 1.423(4) . ?
C5 C10 1.383(5) . ?
C5 C6 1.399(5) . ?
O6 C38 1.209(4) . ?
C6 C7 1.397(5) . ?
C6 H6 0.9500 . ?
O7 C45 1.235(4) . ?
C7 C8 1.402(5) . ?
O8 C48 1.218(4) . ?
C8 C9 1.389(5) . ?
O9 C60 1.379(4) . ?
O9 C63 1.433(4) . ?
C9 C10 1.403(5) . ?
O10 C64 1.202(5) . ?
C10 H10 0.9500 . ?
O11 C71 1.230(4) . ?
C11 C12 1.505(4) . ?
C11 H11A 0.9900 . ?
C11 H11B 0.9900 . ?
O12 C74 1.225(4) . ?
O13 C86 1.388(4) . ?
O13 C89 1.434(4) . ?
C13 C14 1.405(5) . ?
C13 C18 1.424(4) . ?
O14 C90 1.220(4) . ?
C14 C15 1.383(5) . ?
C14 H14 0.9500 . ?
O15 C97 1.234(4) . ?
C15 C16 1.385(5) . ?
C15 H15 0.9500 . ?
O16 C100 1.229(5) . ?
C16 C17 1.386(5) . ?
C16 H16 0.9500 . ?
C17 C18 1.412(4) . ?
C17 C22 1.492(5) . ?
C18 C19 1.480(4) . ?
C19 C20 1.492(4) . ?
C20 C26 1.391(5) . ?
C20 C21 1.406(5) . ?
C21 C23 1.395(5) . ?
C21 C22 1.472(5) . ?
C23 C24 1.370(5) . ?
C23 H23 0.9500 . ?
C24 C25 1.392(5) . ?
C24 H24 0.9500 . ?
C25 C26 1.392(5) . ?
C25 H25 0.9500 . ?
C26 H26 0.9500 . ?
C27 C30 1.551(6) . ?
C27 H27A 0.9800 . ?
C27 H27B 0.9800 . ?
C27 H27C 0.9800 . ?
C28 C30 1.511(6) . ?
C28 H28A 0.9800 . ?
C28 H28B 0.9800 . ?
C28 H28C 0.9800 . ?
C29 C30 1.537(9) . ?
C29 H29A 0.9800 . ?
C29 H29B 0.9800 . ?
C29 H29C 0.9800 . ?
C30 C31 1.541(5) . ?
C30 C29A 1.66(2) . ?
C31 C32 1.384(5) . ?
C31 C36 1.390(5) . ?
C32 C33 1.391(5) . ?
C32 H32 0.9500 . ?
C33 C34 1.395(5) . ?
C34 C35 1.388(5) . ?
C35 C36 1.393(5) . ?
C36 H36 0.9500 . ?
C37 C38 1.514(5) . ?
C37 H37A 0.9900 . ?
C37 H37B 0.9900 . ?
C39 C40 1.403(5) . ?
C39 C44 1.413(4) . ?
C40 C41 1.382(5) . ?
C40 H40 0.9500 . ?
C41 C42 1.388(5) . ?
C41 H41 0.9500 . ?
C42 C43 1.381(5) . ?
C42 H42 0.9500 . ?
C43 C44 1.413(4) . ?
C43 C48 1.494(4) . ?
C44 C45 1.483(5) . ?
C45 C46 1.483(4) . ?
C46 C47 1.390(5) . ?
C46 C52 1.396(5) . ?
C47 C49 1.400(5) . ?
C47 C48 1.482(5) . ?
C49 C50 1.386(5) . ?
C49 H49 0.9500 . ?
C50 C51 1.378(5) . ?
C50 H50 0.9500 . ?
C51 C52 1.389(5) . ?
C51 H51 0.9500 . ?
C52 H52 0.9500 . ?
C53 C56 1.535(5) . ?
C53 H53A 0.9800 . ?
C53 H53B 0.9800 . ?
C53 H53C 0.9800 . ?
C54 C56 1.531(5) . ?
C54 H54A 0.9800 . ?
C54 H54B 0.9800 . ?
C54 H54C 0.9800 . ?
C55 C56 1.534(5) . ?
C55 H55A 0.9800 . ?
C55 H55B 0.9800 . ?
C55 H55C 0.9800 . ?
C56 C57 1.540(4) . ?
C57 C62 1.388(5) . ?
C57 C58 1.389(4) . ?
C58 C59 1.393(4) . ?
C58 H58 0.9500 . ?
C59 C60 1.394(4) . ?
C60 C61 1.389(4) . ?
C61 C62 1.405(4) . ?
C62 H62 0.9500 . ?
C63 C64 1.515(5) . ?
C63 H63A 0.9900 . ?
C63 H63B 0.9900 . ?
C65 C66 1.402(5) . ?
C65 C70 1.417(5) . ?
C66 C67 1.378(5) . ?
C66 H66 0.9500 . ?
C67 C68 1.388(5) . ?
C67 H67 0.9500 . ?
C68 C69 1.386(5) . ?
C68 H68 0.9500 . ?
C69 C70 1.412(5) . ?
C69 C74 1.494(5) . ?
C70 C71 1.480(5) . ?
C71 C72 1.493(5) . ?
C72 C73 1.392(5) . ?
C72 C78 1.401(5) . ?
C73 C75 1.402(5) . ?
C73 C74 1.476(5) . ?
C75 C76 1.374(6) . ?
C75 H75 0.9500 . ?
C76 C77 1.402(6) . ?
C76 H76 0.9500 . ?
C77 C78 1.379(5) . ?
C77 H77 0.9500 . ?
C78 H78 0.9500 . ?
C79 C82 1.579(7) . ?
C79 H79A 0.9800 . ?
C79 H79B 0.9800 . ?
C79 H79C 0.9800 . ?
C80 C82 1.517(6) . ?
C80 H80A 0.9800 . ?
C80 H80B 0.9800 . ?
C80 H80C 0.9800 . ?
C81 C82 1.500(6) . ?
C81 H81A 0.9800 . ?
C81 H81B 0.9800 . ?
C81 H81C 0.9800 . ?
C82 C83 1.528(5) . ?
C83 C88 1.395(5) . ?
C83 C84 1.397(5) . ?
C84 C85 1.381(4) . ?
C84 H84 0.9500 . ?
C85 C86 1.400(4) . ?
C86 C87 1.400(4) . ?
C87 C88 1.396(5) . ?
C88 H88 0.9500 . ?
C89 C90 1.516(5) . ?
C89 H89A 0.9900 . ?
C89 H89B 0.9900 . ?
C91 C92 1.408(5) . ?
C91 C96 1.413(5) . ?
C92 C93 1.385(5) . ?
C92 H92 0.9500 . ?
C93 C94 1.382(6) . ?
C93 H93 0.9500 . ?
C94 C95 1.380(5) . ?
C94 H94 0.9500 . ?
C95 C96 1.413(5) . ?
C95 C100 1.493(5) . ?
C96 C97 1.485(5) . ?
C97 C98 1.494(5) . ?
C98 C99 1.392(5) . ?
C98 C104 1.399(5) . ?
C99 C101 1.400(5) . ?
C99 C100 1.475(6) . ?
C101 C102 1.375(6) . ?
C101 H101 0.9500 . ?
C102 C103 1.385(6) . ?
C102 H102 0.9500 . ?
C103 C104 1.390(5) . ?
C103 H103 0.9500 . ?
C104 H104 0.9500 . ?
C105 C106 1.504(7) . ?
C105 H10A 0.9800 . ?
C105 H10B 0.9800 . ?
C105 H10C 0.9800 . ?
C106 C107 1.372(6) . ?
C106 C111 1.377(6) . ?
C107 C108 1.407(7) . ?
C107 H107 0.9500 . ?
C108 C109 1.369(8) . ?
C108 H108 0.9500 . ?
C109 C110 1.365(8) . ?
C109 H109 0.9500 . ?
C110 C111 1.329(8) . ?
C110 H110 0.9500 . ?
C111 H111 0.9500 . ?
C112 C113 1.497(10) . ?
C112 H11C 0.9800 . ?
C112 H11D 0.9800 . ?
C112 H11E 0.9800 . ?
C113 C114 1.339(14) . ?
C113 C118 1.353(10) . ?
C114 C115 1.368(10) . ?
C114 H114 0.9500 . ?
C115 C116 1.394(9) . ?
C115 H115 0.9500 . ?
C116 C117 1.362(16) . ?
C116 H116 0.9500 . ?
C117 C118 1.351(18) . ?
C117 H117 0.9500 . ?
C118 H118 0.9500 . ?
C119 C120 1.537(12) . ?
C119 H11F 0.9800 . ?
C119 H11G 0.9800 . ?
C119 H11H 0.9800 . ?
C120 C121 1.369(12) . ?
C120 C125 1.376(12) . ?
C121 C122 1.385(12) . ?
C121 H121 0.9500 . ?
C122 C123 1.377(12) . ?
C122 H122 0.9500 . ?
C123 C124 1.376(11) . ?
C123 H123 0.9500 . ?
C124 C125 1.375(11) . ?
C124 H124 0.9500 . ?
C125 H125 0.9500 . ?
C29A H29D 0.9800 . ?
C29A H29E 0.9800 . ?
C29A H29F 0.9800 . ?
